data_2218776
loop_
_publ_author_name
'Baranowska, Katarzyna'
'Liadis, Ksymena'
'Wojnowski, Wies\/law'

_publ_section_title
;
 Ammonium tri-<i>tert</i>-butoxysilanethiolate
;
_journal_coeditor_code NG2465
_journal_issue 7
_journal_name_full 'Acta Crystallographica Section E'
_journal_page_first o1329
_journal_paper_doi 10.1107/S1600536808018370
_journal_volume 64
_journal_year 2008
_chemical_formula_iupac 'N H4 +, C12 H27 O3 S Si -'
_chemical_formula_moiety 'N H4 +, C12 H27 O3 S Si -'
_chemical_formula_sum 'C12 H31 N O3 S Si'
_chemical_formula_weight 297.53
_chemical_name_systematic
;
Ammonium tri-<i>tert</i>-butoxysilanethiolate
;
_space_group_IT_number 14
_symmetry_cell_setting monoclinic
_symmetry_space_group_name_Hall '-P 2ybc'
_symmetry_space_group_name_H-M 'P 1 21/c 1'
_atom_sites_solution_hydrogens geom
_atom_sites_solution_primary direct
_atom_sites_solution_secondary difmap
_audit_conform_dict_name cif_core.dic
_audit_conform_dict_version 2.3
_audit_creation_method 'WinGX routine CIF_UPDATE'
_cell_angle_alpha 90
_cell_angle_beta 100.336(4)
_cell_angle_gamma 90
_cell_formula_units_Z 8
_cell_length_a 11.9981(4)
_cell_length_b 12.5580(5)
_cell_length_c 24.8181(12)
_cell_measurement_reflns_used 7143
_cell_measurement_temperature 120(2)
_cell_measurement_theta_max 32.3646
_cell_measurement_theta_min 2.0426
_cell_volume 3678.7(3)
_computing_cell_refinement 'CrysAlis RED (Oxford Diffraction, 2006)'
_computing_data_collection 'CrysAlis CCD (Oxford Diffraction, 2006)'
_computing_data_reduction 'CrysAlis RED (Oxford Diffraction, 2006)'
_computing_molecular_graphics 'ORTEP-3 for Windows (Farrugia, 1997)'
_computing_publication_material 'WinGX (Farrugia, 1999)'
_computing_structure_refinement 'SHELXL97 (Sheldrick, 2008)'
_computing_structure_solution 'SHELXS97 (Sheldrick, 2008)'
_diffrn_ambient_temperature 120(2)
_diffrn_detector_area_resol_mean 8.1883
_diffrn_measured_fraction_theta_full 0.987
_diffrn_measured_fraction_theta_max 0.987
_diffrn_measurement_device '4-axis \k geometry diffractometer'
_diffrn_measurement_device_type 'Oxford Diffraction KM-4 CCD'
_diffrn_measurement_method '0.75\% width \w'
_diffrn_radiation_monochromator graphite
_diffrn_radiation_type MoK\a
_diffrn_radiation_wavelength 0.71073
_diffrn_reflns_av_R_equivalents 0.0282
_diffrn_reflns_limit_h_max 8
_diffrn_reflns_limit_h_min -14
_diffrn_reflns_limit_k_max 8
_diffrn_reflns_limit_k_min -14
_diffrn_reflns_limit_l_max 29
_diffrn_reflns_limit_l_min -29
_diffrn_reflns_number 12272
_diffrn_reflns_theta_full 25.05
_diffrn_reflns_theta_max 25.05
_diffrn_reflns_theta_min 2.37
_exptl_absorpt_coefficient_mu 0.243
_exptl_absorpt_correction_type none
_exptl_crystal_colour colourless
_exptl_crystal_density_diffrn 1.074
_exptl_crystal_density_method 'not measured'
_exptl_crystal_description prism
_exptl_crystal_F_000 1312
_exptl_crystal_size_max 0.2
_exptl_crystal_size_mid 0.06
_exptl_crystal_size_min 0.04
_refine_diff_density_max 0.715
_refine_diff_density_min -0.379
_refine_ls_extinction_method none
_refine_ls_goodness_of_fit_ref 1.037
_refine_ls_hydrogen_treatment mixed
_refine_ls_matrix_type full
_refine_ls_number_parameters 367
_refine_ls_number_reflns 6433
_refine_ls_number_restraints 8
_refine_ls_restrained_S_all 1.036
_refine_ls_R_factor_all 0.0792
_refine_ls_R_factor_gt 0.0478
_refine_ls_shift/su_max 0.001
_refine_ls_shift/su_mean 0
_refine_ls_structure_factor_coef Fsqd
_refine_ls_weighting_details 'calc w=1/[\s^2^(Fo^2^)+(0.0746P)^2^] where P=(Fo^2^+2Fc^2^)/3'
_refine_ls_weighting_scheme calc
_refine_ls_wR_factor_gt 0.1139
_refine_ls_wR_factor_ref 0.126
_reflns_number_gt 4509
_reflns_number_total 6433
_reflns_threshold_expression I>2\s(I)
_cod_data_source_file ng2465.cif
_cod_data_source_block I
_cod_original_sg_symbol_H-M 'P 21/c'
_cod_database_code 2218776
_cod_database_fobs_code 2218776

loop_
_symmetry_equiv_pos_as_xyz
'x, y, z'
'-x, y+1/2, -z+1/2'
'-x, -y, -z'
'x, -y-1/2, z-1/2'

loop_
_atom_site_type_symbol
_atom_site_label
_atom_site_fract_x
_atom_site_fract_y
_atom_site_fract_z
_atom_site_U_iso_or_equiv
_atom_site_adp_type
_atom_site_calc_flag
_atom_site_refinement_flags
_atom_site_occupancy
S S1 0.42331(5) 0.53353(5) 0.58655(3) 0.02431(17) Uani d . 1
Si Si1 0.42375(6) 0.37946(6) 0.61491(3) 0.01975(18) Uani d . 1
O O1 0.49073(14) 0.35757(14) 0.67658(7) 0.0264(4) Uani d . 1
O O2 0.47413(14) 0.29078(13) 0.57685(7) 0.0236(4) Uani d . 1
O O3 0.28781(14) 0.34803(14) 0.60815(7) 0.0234(4) Uani d . 1
C C1 0.5191(2) 0.4195(3) 0.72592(12) 0.0377(7) Uani d . 1
C C2 0.4156(3) 0.4800(3) 0.73596(13) 0.0554(10) Uani d . 1
H H2A 0.3533 0.43 0.7369 0.083 Uiso calc R 1
H H2B 0.3932 0.5318 0.7064 0.083 Uiso calc R 1
H H2C 0.4334 0.5176 0.7711 0.083 Uiso calc R 1
C C3 0.6160(3) 0.4934(4) 0.72026(16) 0.0703(12) Uani d . 1
H H3A 0.5911 0.5443 0.6906 0.105 Uiso calc R 1
H H3B 0.6797 0.4516 0.7118 0.105 Uiso calc R 1
H H3C 0.64 0.5321 0.7547 0.105 Uiso calc R 1
C C4 0.5552(3) 0.3381(3) 0.77117(12) 0.0550(10) Uani d . 1
H H4A 0.4924 0.2889 0.7727 0.082 Uiso calc R 1
H H4B 0.5757 0.3749 0.8064 0.082 Uiso calc R 1
H H4C 0.6207 0.298 0.7635 0.082 Uiso calc R 1
C C5 0.5858(2) 0.2435(2) 0.58098(11) 0.0273(6) Uani d . 1
C C6 0.5803(2) 0.1793(2) 0.52880(12) 0.0351(7) Uani d . 1
H H6A 0.5641 0.2269 0.4971 0.053 Uiso calc R 1
H H6B 0.5202 0.1258 0.5265 0.053 Uiso calc R 1
H H6C 0.6531 0.1437 0.5291 0.053 Uiso calc R 1
C C7 0.6098(3) 0.1701(3) 0.63015(12) 0.0424(8) Uani d . 1
H H7A 0.6108 0.2115 0.6637 0.064 Uiso calc R 1
H H7B 0.6835 0.1357 0.6314 0.064 Uiso calc R 1
H H7C 0.5505 0.1156 0.6272 0.064 Uiso calc R 1
C C8 0.6743(2) 0.3297(2) 0.58404(15) 0.0450(9) Uani d . 1
H H8A 0.6592 0.3729 0.5506 0.067 Uiso calc R 1
H H8B 0.7495 0.2972 0.5876 0.067 Uiso calc R 1
H H8C 0.6715 0.3751 0.6159 0.067 Uiso calc R 1
C C9 0.2329(2) 0.2472(2) 0.61567(12) 0.0317(7) Uani d . 1
C C10 0.2878(3) 0.1914(3) 0.66557(15) 0.0667(12) Uani d . 1
H H10A 0.3677 0.1788 0.6638 0.1 Uiso calc R 1
H H10B 0.2497 0.1232 0.6684 0.1 Uiso calc R 1
H H10C 0.2825 0.2352 0.6977 0.1 Uiso calc R 1
C C11 0.2340(3) 0.1800(3) 0.56391(15) 0.0600(10) Uani d . 1
H H11A 0.2038 0.2223 0.5314 0.09 Uiso calc R 1
H H11B 0.187 0.1165 0.5649 0.09 Uiso calc R 1
H H11C 0.3119 0.1585 0.5625 0.09 Uiso calc R 1
C C12 0.1101(3) 0.2741(3) 0.6167(2) 0.0734(13) Uani d . 1
H H12A 0.0763 0.3086 0.5822 0.11 Uiso calc R 1
H H12B 0.1061 0.3224 0.6473 0.11 Uiso calc R 1
H H12C 0.0684 0.2086 0.6213 0.11 Uiso calc R 1
S S2 0.10838(5) 0.46097(5) 0.41794(3) 0.02520(18) Uani d . 1
Si Si2 0.05808(6) 0.31006(6) 0.39125(3) 0.02122(18) Uani d . 1
O O4 0.02593(15) 0.29638(15) 0.32505(7) 0.0286(4) Uani d . 1
O O5 -0.05329(15) 0.28237(14) 0.41883(8) 0.0311(5) Uani d . 1
O O6 0.15294(16) 0.21879(15) 0.41046(7) 0.0348(5) Uani d . 1
C C13 -0.0289(2) 0.3627(3) 0.28096(11) 0.0349(7) Uani d . 1
C C14 0.0582(3) 0.4383(3) 0.26532(14) 0.0525(10) Uani d . 1
H H14A 0.0894 0.4827 0.2969 0.079 Uiso calc R 1
H H14B 0.0223 0.4838 0.2351 0.079 Uiso calc R 1
H H14C 0.1194 0.3973 0.2538 0.079 Uiso calc R 1
C C15 -0.1263(3) 0.4238(3) 0.29753(13) 0.0468(9) Uani d . 1
H H15A -0.0971 0.4715 0.3281 0.07 Uiso calc R 1
H H15B -0.1803 0.3737 0.3088 0.07 Uiso calc R 1
H H15C -0.1645 0.4659 0.2664 0.07 Uiso calc R 1
C C16 -0.0726(3) 0.2868(3) 0.23444(13) 0.0578(10) Uani d . 1
H H16A -0.1298 0.2397 0.2453 0.087 Uiso calc R 1
H H16B -0.0096 0.244 0.226 0.087 Uiso calc R 1
H H16C -0.1065 0.3276 0.202 0.087 Uiso calc R 1
C C17 -0.1164(3) 0.1842(2) 0.42078(12) 0.0354(7) Uani d . 1
C C18 -0.1311(3) 0.1229(3) 0.36650(16) 0.0608(10) Uani d . 1
H H18A -0.1662 0.1694 0.3365 0.091 Uiso calc R 1
H H18B -0.1796 0.0607 0.3684 0.091 Uiso calc R 1
H H18C -0.0568 0.0993 0.3599 0.091 Uiso calc R 1
C C19 -0.0602(4) 0.1198(3) 0.4673(2) 0.1000(19) Uani d . 1
H H19A 0.0185 0.1064 0.4636 0.15 Uiso calc R 1
H H19B -0.1002 0.0518 0.4678 0.15 Uiso calc R 1
H H19C -0.0616 0.1582 0.5016 0.15 Uiso calc R 1
C C20 -0.2341(3) 0.2171(3) 0.4273(2) 0.0743(13) Uani d . 1
H H20A -0.2662 0.2647 0.3972 0.111 Uiso calc R 1
H H20B -0.2305 0.2544 0.4623 0.111 Uiso calc R 1
H H20C -0.2819 0.1538 0.4267 0.111 Uiso calc R 1
C C21 0.2338(2) 0.1648(2) 0.38299(12) 0.0357(7) Uani d . 1
C C22 0.1726(3) 0.0832(3) 0.34325(14) 0.0484(9) Uani d . 1
H H22A 0.1192 0.1196 0.3146 0.073 Uiso calc R 1
H H22B 0.1311 0.0338 0.363 0.073 Uiso calc R 1
H H22C 0.2279 0.0436 0.3265 0.073 Uiso calc R 1
C C23 0.3137(3) 0.1104(3) 0.42870(14) 0.0545(10) Uani d . 1
H H23A 0.3499 0.164 0.4548 0.082 Uiso calc R 1
H H23B 0.3719 0.0719 0.4134 0.082 Uiso calc R 1
H H23C 0.2712 0.0602 0.4475 0.082 Uiso calc R 1
C C24 0.2952(3) 0.2437(3) 0.35263(13) 0.0482(9) Uani d . 1
H H24A 0.2411 0.2768 0.3231 0.072 Uiso calc R 1
H H24B 0.3539 0.2065 0.337 0.072 Uiso calc R 1
H H24C 0.3305 0.2988 0.3781 0.072 Uiso calc R 1
N N1 0.36606(19) 0.40699(19) 0.47213(10) 0.0245(5) Uani d D 1
H H1A 0.419(2) 0.423(2) 0.4515(10) 0.038 Uiso d D 1
H H1B 0.2948(16) 0.414(2) 0.4546(11) 0.038 Uiso d D 1
H H1C 0.380(3) 0.449(2) 0.5020(10) 0.048 Uiso d D 1
H H1D 0.379(2) 0.3393(15) 0.4824(11) 0.026 Uiso d D 1
N N2 0.1426(2) 0.5109(2) 0.55138(11) 0.0333(6) Uani d D 1
H H2E 0.071(2) 0.503(4) 0.5577(19) 0.113 Uiso d D 1
H H2D 0.185(3) 0.463(3) 0.5707(16) 0.09 Uiso d D 1
H H2F 0.137(3) 0.490(3) 0.5165(8) 0.047 Uiso d D 1
H H2G 0.166(3) 0.5762(17) 0.5557(15) 0.065 Uiso d D 1

loop_
_atom_site_aniso_label
_atom_site_aniso_U_11
_atom_site_aniso_U_22
_atom_site_aniso_U_33
_atom_site_aniso_U_12
_atom_site_aniso_U_13
_atom_site_aniso_U_23
S1 0.0224(3) 0.0208(3) 0.0313(4) -0.0013(3) 0.0089(3) 0.0004(3)
Si1 0.0197(4) 0.0211(4) 0.0188(4) -0.0014(3) 0.0044(3) 0.0005(3)
O1 0.0250(9) 0.0321(10) 0.0209(10) 0.0016(8) 0.0012(8) -0.0008(8)
O2 0.0231(9) 0.0238(10) 0.0237(10) 0.0039(8) 0.0038(8) 0.0002(8)
O3 0.0214(9) 0.0242(10) 0.0249(10) -0.0036(8) 0.0047(8) 0.0026(8)
C1 0.0325(16) 0.055(2) 0.0232(15) -0.0012(15) -0.0011(13) -0.0124(15)
C2 0.066(2) 0.069(3) 0.0322(18) 0.020(2) 0.0104(17) -0.0167(18)
C3 0.063(2) 0.088(3) 0.053(2) -0.036(2) -0.0059(19) -0.026(2)
C4 0.047(2) 0.091(3) 0.0240(17) 0.013(2) -0.0014(15) -0.0020(18)
C5 0.0262(14) 0.0211(14) 0.0352(16) 0.0072(12) 0.0071(12) 0.0045(13)
C6 0.0375(16) 0.0343(17) 0.0347(17) 0.0114(14) 0.0097(14) 0.0008(14)
C7 0.054(2) 0.0396(19) 0.0324(17) 0.0204(16) 0.0039(15) 0.0047(15)
C8 0.0272(16) 0.0332(18) 0.076(3) 0.0023(14) 0.0138(16) -0.0061(17)
C9 0.0296(15) 0.0264(16) 0.0399(17) -0.0114(13) 0.0086(13) 0.0069(14)
C10 0.073(3) 0.063(2) 0.057(2) -0.033(2) -0.008(2) 0.030(2)
C11 0.072(3) 0.049(2) 0.060(2) -0.028(2) 0.015(2) -0.0103(19)
C12 0.0363(19) 0.051(2) 0.137(4) -0.0139(18) 0.027(2) 0.021(3)
S2 0.0219(3) 0.0236(4) 0.0301(4) 0.0002(3) 0.0046(3) -0.0017(3)
Si2 0.0227(4) 0.0215(4) 0.0199(4) 0.0040(3) 0.0049(3) -0.0008(3)
O4 0.0289(10) 0.0335(11) 0.0208(10) 0.0077(9) -0.0026(8) -0.0002(9)
O5 0.0376(11) 0.0216(10) 0.0378(12) -0.0063(9) 0.0168(9) -0.0036(9)
O6 0.0428(12) 0.0355(12) 0.0250(10) 0.0195(10) 0.0032(9) -0.0034(9)
C13 0.0307(15) 0.0506(19) 0.0217(15) 0.0130(14) 0.0006(12) 0.0056(14)
C14 0.0428(19) 0.077(3) 0.0389(19) 0.0078(18) 0.0116(16) 0.0254(19)
C15 0.0415(18) 0.064(2) 0.0351(18) 0.0239(17) 0.0062(15) 0.0184(17)
C16 0.059(2) 0.083(3) 0.0257(17) 0.013(2) -0.0085(16) -0.0033(18)
C17 0.0470(18) 0.0211(15) 0.0411(18) -0.0124(13) 0.0158(15) -0.0007(13)
C18 0.060(2) 0.055(2) 0.069(3) -0.0186(19) 0.017(2) -0.021(2)
C19 0.119(4) 0.060(3) 0.095(4) -0.049(3) -0.050(3) 0.049(3)
C20 0.064(2) 0.051(2) 0.119(4) -0.020(2) 0.047(3) -0.004(2)
C21 0.0326(16) 0.0345(17) 0.0359(17) 0.0169(14) -0.0052(13) -0.0168(14)
C22 0.0457(19) 0.047(2) 0.049(2) 0.0105(16) -0.0014(16) -0.0230(17)
C23 0.056(2) 0.042(2) 0.055(2) 0.0265(17) -0.0198(17) -0.0226(17)
C24 0.0380(18) 0.062(2) 0.046(2) 0.0076(17) 0.0101(15) -0.0189(18)
N1 0.0226(12) 0.0240(12) 0.0279(13) 0.0002(11) 0.0069(10) 0.0001(11)
N2 0.0261(13) 0.0430(16) 0.0310(14) 0.0058(12) 0.0058(11) -0.0021(13)

loop_
_atom_type_symbol
_atom_type_description
_atom_type_scat_dispersion_real
_atom_type_scat_dispersion_imag
_atom_type_scat_source
C C 0.0033 0.0016 'International Tables Vol C Tables 4.2.6.8 and 6.1.1.4'
N N 0.0061 0.0033 'International Tables Vol C Tables 4.2.6.8 and 6.1.1.4'
O O 0.0106 0.006 'International Tables Vol C Tables 4.2.6.8 and 6.1.1.4'
S S 0.1246 0.1234 'International Tables Vol C Tables 4.2.6.8 and 6.1.1.4'
Si Si 0.0817 0.0704 'International Tables Vol C Tables 4.2.6.8 and 6.1.1.4'
H H 0 0 'International Tables Vol C Tables 4.2.6.8 and 6.1.1.4'

loop_
_geom_angle_atom_site_label_1
_geom_angle_atom_site_label_2
_geom_angle_atom_site_label_3
_geom_angle
O1 Si1 O2 104.88(9)
O1 Si1 O3 111.58(9)
O2 Si1 O3 103.72(9)
O1 Si1 S1 116.94(8)
O2 Si1 S1 114.76(7)
O3 Si1 S1 104.31(7)
C1 O1 Si1 135.56(18)
C5 O2 Si1 131.79(16)
C9 O3 Si1 130.88(16)
O1 C1 C3 108.7(3)
O1 C1 C2 109.6(2)
C3 C1 C2 112.0(3)
O1 C1 C4 104.9(3)
C3 C1 C4 111.0(3)
C2 C1 C4 110.4(3)
C1 C2 H2A 109.5
C1 C2 H2B 109.5
H2A C2 H2B 109.5
C1 C2 H2C 109.5
H2A C2 H2C 109.5
H2B C2 H2C 109.5
C1 C3 H3A 109.5
C1 C3 H3B 109.5
H3A C3 H3B 109.5
C1 C3 H3C 109.5
H3A C3 H3C 109.5
H3B C3 H3C 109.5
C1 C4 H4A 109.5
C1 C4 H4B 109.5
H4A C4 H4B 109.5
C1 C4 H4C 109.5
H4A C4 H4C 109.5
H4B C4 H4C 109.5
O2 C5 C8 110.0(2)
O2 C5 C7 110.2(2)
C8 C5 C7 111.5(3)
O2 C5 C6 105.0(2)
C8 C5 C6 110.3(2)
C7 C5 C6 109.7(2)
C5 C6 H6A 109.5
C5 C6 H6B 109.5
H6A C6 H6B 109.5
C5 C6 H6C 109.5
H6A C6 H6C 109.5
H6B C6 H6C 109.5
C5 C7 H7A 109.5
C5 C7 H7B 109.5
H7A C7 H7B 109.5
C5 C7 H7C 109.5
H7A C7 H7C 109.5
H7B C7 H7C 109.5
C5 C8 H8A 109.5
C5 C8 H8B 109.5
H8A C8 H8B 109.5
C5 C8 H8C 109.5
H8A C8 H8C 109.5
H8B C8 H8C 109.5
O3 C9 C10 112.2(2)
O3 C9 C12 105.8(2)
C10 C9 C12 112.4(3)
O3 C9 C11 107.4(2)
C10 C9 C11 111.8(3)
C12 C9 C11 106.9(3)
C9 C10 H10A 109.5
C9 C10 H10B 109.5
H10A C10 H10B 109.5
C9 C10 H10C 109.5
H10A C10 H10C 109.5
H10B C10 H10C 109.5
C9 C11 H11A 109.5
C9 C11 H11B 109.5
H11A C11 H11B 109.5
C9 C11 H11C 109.5
H11A C11 H11C 109.5
H11B C11 H11C 109.5
C9 C12 H12A 109.5
C9 C12 H12B 109.5
H12A C12 H12B 109.5
C9 C12 H12C 109.5
H12A C12 H12C 109.5
H12B C12 H12C 109.5
O6 Si2 O4 104.38(10)
O6 Si2 O5 107.90(11)
O4 Si2 O5 109.56(10)
O6 Si2 S2 113.87(8)
O4 Si2 S2 115.08(8)
O5 Si2 S2 105.88(7)
C13 O4 Si2 134.46(17)
C17 O5 Si2 131.38(17)
C21 O6 Si2 133.17(18)
O4 C13 C14 108.4(2)
O4 C13 C15 110.9(2)
C14 C13 C15 110.7(3)
O4 C13 C16 105.3(3)
C14 C13 C16 111.0(3)
C15 C13 C16 110.3(3)
C13 C14 H14A 109.5
C13 C14 H14B 109.5
H14A C14 H14B 109.5
C13 C14 H14C 109.5
H14A C14 H14C 109.5
H14B C14 H14C 109.5
C13 C15 H15A 109.5
C13 C15 H15B 109.5
H15A C15 H15B 109.5
C13 C15 H15C 109.5
H15A C15 H15C 109.5
H15B C15 H15C 109.5
C13 C16 H16A 109.5
C13 C16 H16B 109.5
H16A C16 H16B 109.5
C13 C16 H16C 109.5
H16A C16 H16C 109.5
H16B C16 H16C 109.5
O5 C17 C19 109.0(3)
O5 C17 C20 106.0(2)
C19 C17 C20 111.8(4)
O5 C17 C18 112.1(2)
C19 C17 C18 112.2(3)
C20 C17 C18 105.7(3)
C17 C18 H18A 109.5
C17 C18 H18B 109.5
H18A C18 H18B 109.5
C17 C18 H18C 109.5
H18A C18 H18C 109.5
H18B C18 H18C 109.5
C17 C19 H19A 109.5
C17 C19 H19B 109.5
H19A C19 H19B 109.5
C17 C19 H19C 109.5
H19A C19 H19C 109.5
H19B C19 H19C 109.5
C17 C20 H20A 109.5
C17 C20 H20B 109.5
H20A C20 H20B 109.5
C17 C20 H20C 109.5
H20A C20 H20C 109.5
H20B C20 H20C 109.5
O6 C21 C23 104.3(2)
O6 C21 C24 110.7(2)
C23 C21 C24 111.6(3)
O6 C21 C22 109.6(2)
C23 C21 C22 110.6(3)
C24 C21 C22 109.9(3)
C21 C22 H22A 109.5
C21 C22 H22B 109.5
H22A C22 H22B 109.5
C21 C22 H22C 109.5
H22A C22 H22C 109.5
H22B C22 H22C 109.5
C21 C23 H23A 109.5
C21 C23 H23B 109.5
H23A C23 H23B 109.5
C21 C23 H23C 109.5
H23A C23 H23C 109.5
H23B C23 H23C 109.5
C21 C24 H24A 109.5
C21 C24 H24B 109.5
H24A C24 H24B 109.5
C21 C24 H24C 109.5
H24A C24 H24C 109.5
H24B C24 H24C 109.5
H1A N1 H1B 114(3)
H1A N1 H1C 107(3)
H1B N1 H1C 112(3)
H1A N1 H1D 106(2)
H1B N1 H1D 110(3)
H1C N1 H1D 109(3)
H2E N2 H2D 108(4)
H2E N2 H2F 103(4)
H2D N2 H2F 105(3)
H2E N2 H2G 113(4)
H2D N2 H2G 116(4)
H2F N2 H2G 111(3)

loop_
_geom_bond_atom_site_label_1
_geom_bond_atom_site_label_2
_geom_bond_distance
S1 Si1 2.0586(10)
Si1 O1 1.6194(18)
Si1 O2 1.6439(18)
Si1 O3 1.6570(17)
O1 C1 1.439(3)
O2 C5 1.452(3)
O3 C9 1.454(3)
C1 C3 1.514(5)
C1 C2 1.514(4)
C1 C4 1.523(5)
C2 H2A 0.98
C2 H2B 0.98
C2 H2C 0.98
C3 H3A 0.98
C3 H3B 0.98
C3 H3C 0.98
C4 H4A 0.98
C4 H4B 0.98
C4 H4C 0.98
C5 C8 1.509(4)
C5 C7 1.515(4)
C5 C6 1.517(4)
C6 H6A 0.98
C6 H6B 0.98
C6 H6C 0.98
C7 H7A 0.98
C7 H7B 0.98
C7 H7C 0.98
C8 H8A 0.98
C8 H8B 0.98
C8 H8C 0.98
C9 C10 1.472(4)
C9 C12 1.517(4)
C9 C11 1.539(4)
C10 H10A 0.98
C10 H10B 0.98
C10 H10C 0.98
C11 H11A 0.98
C11 H11B 0.98
C11 H11C 0.98
C12 H12A 0.98
C12 H12B 0.98
C12 H12C 0.98
S2 Si2 2.0619(10)
Si2 O6 1.6253(19)
Si2 O4 1.6279(19)
Si2 O5 1.6440(18)
O4 C13 1.437(3)
O5 C17 1.452(3)
O6 C21 1.450(3)
C13 C14 1.514(4)
C13 C15 1.515(4)
C13 C16 1.516(4)
C14 H14A 0.98
C14 H14B 0.98
C14 H14C 0.98
C15 H15A 0.98
C15 H15B 0.98
C15 H15C 0.98
C16 H16A 0.98
C16 H16B 0.98
C16 H16C 0.98
C17 C19 1.471(5)
C17 C20 1.507(4)
C17 C18 1.534(4)
C18 H18A 0.98
C18 H18B 0.98
C18 H18C 0.98
C19 H19A 0.98
C19 H19B 0.98
C19 H19C 0.98
C20 H20A 0.98
C20 H20B 0.98
C20 H20C 0.98
C21 C23 1.511(4)
C21 C24 1.514(5)
C21 C22 1.517(4)
C22 H22A 0.98
C22 H22B 0.98
C22 H22C 0.98
C23 H23A 0.98
C23 H23B 0.98
C23 H23C 0.98
C24 H24A 0.98
C24 H24B 0.98
C24 H24C 0.98
N1 H1A 0.903(17)
N1 H1B 0.891(17)
N1 H1C 0.899(18)
N1 H1D 0.893(17)
N2 H2E 0.902(19)
N2 H2D 0.877(19)
N2 H2F 0.897(18)
N2 H2G 0.867(18)

loop_
_geom_hbond_atom_site_label_D
_geom_hbond_atom_site_label_H
_geom_hbond_atom_site_label_A
_geom_hbond_site_symmetry_A
_geom_hbond_distance_DH
_geom_hbond_distance_HA
_geom_hbond_distance_DA
_geom_hbond_angle_DHA
N1 H1A S1 3_666 0.903(17) 2.331(18) 3.223(2) 170(2)
N1 H1B S2 . 0.891(17) 2.334(18) 3.215(2) 169(3)
N1 H1C S1 . 0.899(18) 2.326(19) 3.219(3) 172(3)
N1 H1D O2 . 0.893(17) 2.49(2) 3.059(3) 122(2)
N2 H2E S2 3_566 0.902(19) 2.38(2) 3.255(3) 162(4)
N2 H2D O3 . 0.877(19) 2.01(2) 2.886(3) 175(4)
N2 H2D S1 . 0.877(19) 2.95(4) 3.337(3) 109(3)
N2 H2F S2 . 0.897(18) 2.435(19) 3.323(3) 171(3)
N2 H2G O5 3_566 0.867(18) 2.39(3) 2.952(3) 123(3)

loop_
_cod_related_entry_id
_cod_related_entry_database
_cod_related_entry_code
1 ChemSpider 30655533
